data_2235750
loop_
_publ_author_name
'Esakkiammal, M.'
'Selvarani, V.'
'Neelakantan, M. A.'
'Silambarasan, V.'
'Velmurugan, D.'

_publ_section_title
;
 2,4-Bis[(prop-2-ynyl)oxy]benzaldehyde
;
_journal_coeditor_code BT5961
_journal_issue 8
_journal_name_full 'Acta Crystallographica Section E'
_journal_page_first o2465
_journal_paper_doi 10.1107/S1600536812031637
_journal_volume 68
_journal_year 2012
_chemical_formula_iupac 'C13 H10 O3'
_chemical_formula_moiety 'C13 H10 O3'
_chemical_formula_sum 'C13 H10 O3'
_chemical_formula_weight 214.21
_chemical_name_systematic
;
2,4-Bis[(prop-2-ynyl)oxy]benzaldehyde
;
_space_group_IT_number 14
_symmetry_cell_setting monoclinic
_symmetry_space_group_name_Hall '-P 2yn'
_symmetry_space_group_name_H-M 'P 1 21/n 1'
_atom_sites_solution_hydrogens geom
_atom_sites_solution_primary direct
_atom_sites_solution_secondary difmap
_audit_creation_method SHELXL-97
_cell_angle_alpha 90.00
_cell_angle_beta 98.236(3)
_cell_angle_gamma 90.00
_cell_formula_units_Z 4
_cell_length_a 4.9219(2)
_cell_length_b 16.8705(7)
_cell_length_c 13.4326(6)
_cell_measurement_reflns_used 2754
_cell_measurement_temperature 293(2)
_cell_measurement_theta_max 28.42
_cell_measurement_theta_min 1.95
_cell_volume 1103.87(8)
_computing_cell_refinement 'APEX2 (Bruker, 2008)'
_computing_data_collection 'APEX2 (Bruker, 2008)'
_computing_data_reduction 'SAINT (Bruker, 2008)'
_computing_molecular_graphics 'ORTEP-3 (Farrugia, 1997)'
_computing_publication_material 'SHELXL97 (Sheldrick, 2008) and PLATON (Spek, 2009)'
_computing_structure_refinement 'SHELXL97 (Sheldrick, 2008)'
_computing_structure_solution 'SHELXS97 (Sheldrick, 2008)'
_diffrn_ambient_temperature 293(2)
_diffrn_measured_fraction_theta_full 0.990
_diffrn_measured_fraction_theta_max 0.990
_diffrn_measurement_device_type 'Bruker SMART APEXII area-detector'
_diffrn_measurement_method '\w and \f scans'
_diffrn_radiation_monochromator graphite
_diffrn_radiation_source 'fine-focus sealed tube'
_diffrn_radiation_type MoK\a
_diffrn_radiation_wavelength 0.71073
_diffrn_reflns_av_R_equivalents 0.0248
_diffrn_reflns_av_sigmaI/netI 0.0202
_diffrn_reflns_limit_h_max 6
_diffrn_reflns_limit_h_min -6
_diffrn_reflns_limit_k_max 22
_diffrn_reflns_limit_k_min -22
_diffrn_reflns_limit_l_max 17
_diffrn_reflns_limit_l_min -16
_diffrn_reflns_number 10446
_diffrn_reflns_theta_full 28.42
_diffrn_reflns_theta_max 28.42
_diffrn_reflns_theta_min 1.95
_exptl_absorpt_coefficient_mu 0.092
_exptl_absorpt_correction_T_max 0.982
_exptl_absorpt_correction_T_min 0.982
_exptl_absorpt_correction_type multi-scan
_exptl_absorpt_process_details '(SADABS; Bruker, 2008)'
_exptl_crystal_colour Colourless
_exptl_crystal_density_diffrn 1.289
_exptl_crystal_density_method 'not measured'
_exptl_crystal_description Block
_exptl_crystal_F_000 448
_exptl_crystal_size_max 0.20
_exptl_crystal_size_mid 0.20
_exptl_crystal_size_min 0.20
_refine_diff_density_max 0.249
_refine_diff_density_min -0.159
_refine_ls_extinction_coef 0.035(4)
_refine_ls_extinction_expression Fc^*^=kFc[1+0.001xFc^2^\l^3^/sin(2\q)]^-1/4^
_refine_ls_extinction_method 'SHELXL97 (Sheldrick, 2008)'
_refine_ls_goodness_of_fit_ref 1.036
_refine_ls_hydrogen_treatment mixed
_refine_ls_matrix_type full
_refine_ls_number_parameters 154
_refine_ls_number_reflns 2754
_refine_ls_number_restraints 0
_refine_ls_restrained_S_all 1.036
_refine_ls_R_factor_all 0.0505
_refine_ls_R_factor_gt 0.0393
_refine_ls_shift/su_max 0.000
_refine_ls_shift/su_mean 0.000
_refine_ls_structure_factor_coef Fsqd
_refine_ls_weighting_details 'calc w=1/[\s^2^(Fo^2^)+(0.0546P)^2^+0.1741P] where P=(Fo^2^+2Fc^2^)/3'
_refine_ls_weighting_scheme calc
_refine_ls_wR_factor_gt 0.1046
_refine_ls_wR_factor_ref 0.1130
_reflns_number_gt 2177
_reflns_number_total 2754
_reflns_threshold_expression I>2sigma(I)
_cod_data_source_file bt5961.cif
_cod_data_source_block I
_cod_original_sg_symbol_H-M 'P 21/n'
_cod_database_code 2235750
_cod_database_fobs_code 2235750

loop_
_symmetry_equiv_pos_as_xyz
'x, y, z'
'-x+1/2, y+1/2, -z+1/2'
'-x, -y, -z'
'x-1/2, -y-1/2, z-1/2'

loop_
_atom_site_type_symbol
_atom_site_label
_atom_site_fract_x
_atom_site_fract_y
_atom_site_fract_z
_atom_site_U_iso_or_equiv
_atom_site_adp_type
_atom_site_calc_flag
_atom_site_refinement_flags
_atom_site_occupancy
_atom_site_symmetry_multiplicity
O O2 0.05286(17) 0.31557(5) 0.65108(6) 0.0445(2) Uani d . 1 1
O O3 0.68295(18) 0.16361(5) 0.49674(7) 0.0501(3) Uani d . 1 1
O O1 0.0285(2) 0.15987(5) 0.87280(7) 0.0554(3) Uani d . 1 1
C C6 0.3759(2) 0.23786(7) 0.57231(9) 0.0396(3) Uani d . 1 1
H H6 0.3799 0.2751 0.5214 0.047 Uiso calc R 1 1
C C2 0.2097(2) 0.19456(6) 0.72497(8) 0.0376(3) Uani d . 1 1
C C3 0.3673(2) 0.12642(7) 0.72331(9) 0.0430(3) Uani d . 1 1
H H3 0.3642 0.0890 0.7739 0.052 Uiso calc R 1 1
C C4 0.5284(2) 0.11234(7) 0.64902(9) 0.0447(3) Uani d . 1 1
H H4 0.6320 0.0662 0.6492 0.054 Uiso calc R 1 1
C C9 -0.1318(3) 0.43691(7) 0.59180(9) 0.0447(3) Uani d . 1 1
C C7 0.2148(2) 0.25048(6) 0.64716(8) 0.0361(2) Uani d . 1 1
C C5 0.5317(2) 0.16901(7) 0.57387(9) 0.0398(3) Uani d . 1 1
C C12 0.9705(3) 0.09766(8) 0.40030(11) 0.0554(3) Uani d . 1 1
C C1 0.0455(3) 0.20717(7) 0.80598(9) 0.0459(3) Uani d . 1 1
H H1 -0.0521 0.2544 0.8063 0.055 Uiso calc R 1 1
C C10 -0.2730(3) 0.49054(8) 0.60585(11) 0.0539(3) Uani d . 1 1
C C11 0.8314(3) 0.09202(8) 0.48871(10) 0.0495(3) Uani d . 1 1
H H11A 0.7066 0.0472 0.4822 0.059 Uiso calc R 1 1
H H11B 0.9646 0.0844 0.5485 0.059 Uiso calc R 1 1
C C8 0.0455(3) 0.37140(7) 0.57073(9) 0.0453(3) Uani d . 1 1
H H8A -0.0264 0.3465 0.5073 0.054 Uiso calc R 1 1
H H8B 0.2290 0.3907 0.5663 0.054 Uiso calc R 1 1
C C13 1.0861(4) 0.10046(11) 0.33041(14) 0.0791(5) Uani d . 1 1
H H10 -0.379(4) 0.5352(11) 0.6156(14) 0.087(6) Uiso d . 1 1
H H13 1.176(5) 0.1042(13) 0.2780(18) 0.114(7) Uiso d . 1 1

loop_
_atom_site_aniso_label
_atom_site_aniso_U_11
_atom_site_aniso_U_22
_atom_site_aniso_U_33
_atom_site_aniso_U_12
_atom_site_aniso_U_13
_atom_site_aniso_U_23
O2 0.0548(5) 0.0381(4) 0.0443(5) 0.0099(4) 0.0197(4) 0.0088(3)
O3 0.0517(5) 0.0511(5) 0.0520(5) 0.0140(4) 0.0224(4) 0.0074(4)
O1 0.0824(7) 0.0460(5) 0.0421(5) -0.0069(4) 0.0231(5) 0.0041(4)
C6 0.0420(6) 0.0392(6) 0.0391(6) 0.0024(5) 0.0107(5) 0.0070(5)
C2 0.0419(6) 0.0363(6) 0.0351(5) -0.0024(4) 0.0070(4) 0.0019(4)
C3 0.0493(7) 0.0398(6) 0.0400(6) 0.0020(5) 0.0068(5) 0.0085(5)
C4 0.0453(6) 0.0406(6) 0.0484(7) 0.0091(5) 0.0081(5) 0.0052(5)
C9 0.0512(7) 0.0403(6) 0.0432(6) 0.0027(5) 0.0090(5) 0.0061(5)
C7 0.0376(5) 0.0335(5) 0.0377(6) 0.0004(4) 0.0072(4) 0.0020(4)
C5 0.0361(5) 0.0439(6) 0.0402(6) 0.0021(4) 0.0089(4) 0.0009(5)
C12 0.0588(8) 0.0540(8) 0.0555(8) 0.0105(6) 0.0152(6) -0.0073(6)
C1 0.0597(7) 0.0398(6) 0.0409(6) -0.0003(5) 0.0158(5) 0.0017(5)
C10 0.0645(8) 0.0434(7) 0.0551(8) 0.0106(6) 0.0129(6) 0.0036(6)
C11 0.0487(7) 0.0486(7) 0.0533(7) 0.0094(5) 0.0146(6) -0.0023(6)
C8 0.0520(7) 0.0425(6) 0.0437(6) 0.0085(5) 0.0147(5) 0.0105(5)
C13 0.0998(13) 0.0800(12) 0.0659(10) 0.0122(10) 0.0402(10) -0.0076(9)

loop_
_atom_type_symbol
_atom_type_description
_atom_type_scat_dispersion_real
_atom_type_scat_dispersion_imag
_atom_type_scat_source
C C 0.0033 0.0016 'International Tables Vol C Tables 4.2.6.8 and 6.1.1.4'
H H 0.0000 0.0000 'International Tables Vol C Tables 4.2.6.8 and 6.1.1.4'
O O 0.0106 0.0060 'International Tables Vol C Tables 4.2.6.8 and 6.1.1.4'

loop_
_geom_angle_atom_site_label_1
_geom_angle_atom_site_label_2
_geom_angle_atom_site_label_3
_geom_angle
C7 O2 C8 116.99(8)
C5 O3 C11 117.16(9)
C7 C6 C5 119.35(10)
C7 C6 H6 120.3
C5 C6 H6 120.3
C3 C2 C7 118.20(10)
C3 C2 C1 120.16(10)
C7 C2 C1 121.65(10)
C4 C3 C2 122.26(11)
C4 C3 H3 118.9
C2 C3 H3 118.9
C3 C4 C5 118.25(11)
C3 C4 H4 120.9
C5 C4 H4 120.9
C10 C9 C8 177.88(13)
O2 C7 C6 123.48(9)
O2 C7 C2 115.97(9)
C6 C7 C2 120.55(10)
O3 C5 C6 113.87(10)
O3 C5 C4 124.74(10)
C6 C5 C4 121.39(10)
C13 C12 C11 178.21(17)
O1 C1 C2 124.02(11)
O1 C1 H1 118.0
C2 C1 H1 118.0
C9 C10 H10 176.8(12)
O3 C11 C12 108.22(11)
O3 C11 H11A 110.1
C12 C11 H11A 110.1
O3 C11 H11B 110.1
C12 C11 H11B 110.1
H11A C11 H11B 108.4
O2 C8 C9 107.67(9)
O2 C8 H8A 110.2
C9 C8 H8A 110.2
O2 C8 H8B 110.2
C9 C8 H8B 110.2
H8A C8 H8B 108.5
C12 C13 H13 178.1(16)

loop_
_geom_bond_atom_site_label_1
_geom_bond_atom_site_label_2
_geom_bond_distance
O2 C7 1.3622(13)
O2 C8 1.4292(14)
O3 C5 1.3626(13)
O3 C11 1.4235(14)
O1 C1 1.2127(14)
C6 C7 1.3832(15)
C6 C5 1.3905(15)
C6 H6 0.9300
C2 C3 1.3886(16)
C2 C7 1.4109(15)
C2 C1 1.4611(15)
C3 C4 1.3814(17)
C3 H3 0.9300
C4 C5 1.3922(16)
C4 H4 0.9300
C9 C10 1.1722(18)
C9 C8 1.4608(16)
C12 C13 1.166(2)
C12 C11 1.4565(18)
C1 H1 0.9300
C10 H10 0.935(19)
C11 H11A 0.9700
C11 H11B 0.9700
C8 H8A 0.9700
C8 H8B 0.9700
C13 H13 0.89(2)

loop_
_geom_hbond_atom_site_label_D
_geom_hbond_atom_site_label_H
_geom_hbond_atom_site_label_A
_geom_hbond_site_symmetry_A
_geom_hbond_distance_DH
_geom_hbond_distance_HA
_geom_hbond_distance_DA
_geom_hbond_angle_DHA
C6 H6 O1 4_665 0.93 2.48 3.3616(14) 158.5

loop_
_geom_torsion_atom_site_label_1
_geom_torsion_atom_site_label_2
_geom_torsion_atom_site_label_3
_geom_torsion_atom_site_label_4
_geom_torsion
C7 C2 C3 C4 0.52(18)
C1 C2 C3 C4 -179.18(11)
C2 C3 C4 C5 0.20(19)
C8 O2 C7 C6 2.28(16)
C8 O2 C7 C2 -177.39(10)
C5 C6 C7 O2 -179.13(10)
C5 C6 C7 C2 0.53(17)
C3 C2 C7 O2 178.80(10)
C1 C2 C7 O2 -1.51(16)
C3 C2 C7 C6 -0.89(16)
C1 C2 C7 C6 178.81(11)
C11 O3 C5 C6 -175.24(11)
C11 O3 C5 C4 4.98(17)
C7 C6 C5 O3 -179.57(10)
C7 C6 C5 C4 0.22(18)
C3 C4 C5 O3 179.19(11)
C3 C4 C5 C6 -0.58(18)
C3 C2 C1 O1 -2.48(19)
C7 C2 C1 O1 177.83(12)
C5 O3 C11 C12 178.25(10)
C13 C12 C11 O3 166(6)
C7 O2 C8 C9 -178.20(10)
C10 C9 C8 O2 -18E1(10)

loop_
_cod_related_entry_id
_cod_related_entry_database
_cod_related_entry_code
1 ChemSpider 3023464
